data_7231260
loop_
_publ_author_name
'Lestari, Monica'
'Lusi, Matteo'
'O'Leary, Aoife'
'O'Nolan, Daniel'
'Zaworotko, Michael J.'

_publ_section_title
;
 Hygroscopicity of lithium coordination polymers and their solid solutions
;
_journal_issue 39
_journal_name_full CrystEngComm
_journal_page_first 5940
_journal_paper_doi 10.1039/C8CE00905H
_journal_volume 20
_journal_year 2018
_chemical_absolute_configuration rm
_chemical_formula_sum 'C6.47 H7.93 Li0.5 N0.5 O2.47'
_chemical_formula_weight 135.63
_space_group_crystal_system monoclinic
_space_group_IT_number 4
_space_group_name_Hall 'P 2yb'
_space_group_name_H-M_alt 'P 1 21 1'
_symmetry_space_group_name_Hall 'P 2yb'
_symmetry_space_group_name_H-M 'P 1 21 1'
_atom_sites_solution_hydrogens geom
_audit_creation_method SHELXL-2014/7
_audit_update_record
;
2018-05-28 deposited with the CCDC.
2018-07-27 downloaded from the CCDC.
;
_cell_angle_alpha 90
_cell_angle_beta 99.500(4)
_cell_angle_gamma 90
_cell_formula_units_Z 4
_cell_length_a 5.4205(7)
_cell_length_b 10.3464(13)
_cell_length_c 11.5006(15)
_cell_measurement_reflns_used 432
_cell_measurement_temperature 100(2)
_cell_measurement_theta_max 20
_cell_measurement_theta_min 2
_cell_volume 636.14(14)
_computing_structure_refinement 'SHELXL-2014/7 (Sheldrick, 2014)'
_diffrn_ambient_temperature 100(2)
_diffrn_measured_fraction_theta_full 0.997
_diffrn_measured_fraction_theta_max 0.857
_diffrn_measurement_device_type 'Bruker D8 Quest'
_diffrn_radiation_type MoK\a
_diffrn_radiation_wavelength 0.71073
_diffrn_reflns_av_R_equivalents 0.0480
_diffrn_reflns_av_unetI/netI 0.0464
_diffrn_reflns_Laue_measured_fraction_full 0.997
_diffrn_reflns_Laue_measured_fraction_max 0.857
_diffrn_reflns_number 1761
_diffrn_reflns_point_group_measured_fraction_full 0.529
_diffrn_reflns_point_group_measured_fraction_max 0.450
_diffrn_reflns_theta_full 25.242
_diffrn_reflns_theta_max 30.578
_diffrn_reflns_theta_min 3.592
_exptl_absorpt_coefficient_mu 0.107
_exptl_absorpt_correction_T_max 0.746082
_exptl_absorpt_correction_T_min 0.616614
_exptl_absorpt_correction_type multi-scan
_exptl_absorpt_process_details twinabs
_exptl_crystal_colour colourless
_exptl_crystal_density_diffrn 1.416
_exptl_crystal_description prism
_exptl_crystal_F_000 286
_exptl_crystal_size_max 0.5
_exptl_crystal_size_mid 0.3
_exptl_crystal_size_min 0.2
_refine_diff_density_max 0.255
_refine_diff_density_min -0.244
_refine_diff_density_rms 0.055
_refine_ls_abs_structure_details
;
No quotients, so Flack parameter determined by classical intensity fit
;
_refine_ls_abs_structure_Flack -0.7(11)
_refine_ls_extinction_coef 0.041(6)
_refine_ls_extinction_expression Fc^*^=kFc[1+0.001xFc^2^\l^3^/sin(2\q)]^-1/4^
_refine_ls_extinction_method 'SHELXL-2014/7 (Sheldrick 2014'
_refine_ls_goodness_of_fit_ref 1.073
_refine_ls_hydrogen_treatment constr
_refine_ls_matrix_type full
_refine_ls_number_parameters 184
_refine_ls_number_reflns 1761
_refine_ls_number_restraints 1
_refine_ls_restrained_S_all 1.073
_refine_ls_R_factor_all 0.0503
_refine_ls_R_factor_gt 0.0400
_refine_ls_shift/su_max 0.000
_refine_ls_shift/su_mean 0.000
_refine_ls_structure_factor_coef Fsqd
_refine_ls_weighting_details 'w=1/[\s^2^(Fo^2^)+(0.0316P)^2^+0.1668P] where P=(Fo^2^+2Fc^2^)/3'
_refine_ls_weighting_scheme calc
_refine_ls_wR_factor_gt 0.0767
_refine_ls_wR_factor_ref 0.0787
_reflns_Friedel_coverage 0.000
_reflns_Friedel_fraction_full 0.000
_reflns_Friedel_fraction_max 0.000
_reflns_number_gt 1547
_reflns_number_total 1761
_reflns_threshold_expression 'I > 2\s(I)'
_cod_data_source_file c8ce00905h2.cif
_cod_data_source_block 1_007
_cod_depositor_comments 'Adding full bibliography for 7231259--7231264.cif.'
_cod_original_formula_sum 'C6.47 H7.93 Li0.50 N0.50 O2.47'
_cod_database_code 7231260
_shelx_shelxl_version_number 2014/7
_shelx_space_group_comment
;
The symmetry employed for this shelxl refinement is uniquely defined
by the following loop, which should always be used as a source of
symmetry information in preference to the above space-group names.
They are only intended as comments.
;

loop_
_space_group_symop_operation_xyz
'x, y, z'
'-x, y+1/2, -z'

loop_
_atom_site_label
_atom_site_type_symbol
_atom_site_fract_x
_atom_site_fract_y
_atom_site_fract_z
_atom_site_U_iso_or_equiv
_atom_site_adp_type
_atom_site_occupancy
_atom_site_site_symmetry_order
_atom_site_calc_flag
_atom_site_refinement_flags_posn
_atom_site_refinement_flags_adp
_atom_site_refinement_flags_occupancy
_atom_site_disorder_assembly
_atom_site_disorder_group
Li1 Li 0.0272(6) 0.6632(4) 0.6445(3) 0.0147(8) Uani 1 1 d . . . A 1
O2 O -0.0363(3) 0.52185(15) 0.53135(13) 0.0136(3) Uani 1 1 d . . . A 1
C3 C 0.0917(4) 0.4423(2) 0.48524(17) 0.0105(4) Uani 1 1 d . . . A 1
O4 O 0.0154(3) 0.33425(15) 0.44438(13) 0.0138(3) Uani 1 1 d . . . A 1
C5 C 0.3638(4) 0.4825(2) 0.47934(17) 0.0106(4) Uani 1 1 d . . . A 1
H5 H 0.4665 0.4774 0.5599 0.013 Uiso 1 1 calc R U . A 1
N6 N 0.4771(3) 0.39656(17) 0.39594(15) 0.0099(4) Uani 1 1 d . . . A 1
H6A H 0.3781 0.3262 0.3764 0.012 Uiso 1 1 calc R U . A 1
H6B H 0.6307 0.3687 0.4310 0.012 Uiso 1 1 calc R U . A 1
C7 C 0.4996(4) 0.4740(2) 0.28654(18) 0.0143(4) Uani 1 1 d . . . A 1
H7A H 0.4352 0.4244 0.2143 0.017 Uiso 1 1 calc R U . A 1
H7B H 0.6758 0.4981 0.2851 0.017 Uiso 1 1 calc R U . A 1
C8 C 0.3407(4) 0.5930(2) 0.29633(18) 0.0151(5) Uani 1 1 d . . . A 1
H8A H 0.1621 0.5759 0.2657 0.018 Uiso 1 1 calc R U . A 1
H8B H 0.3978 0.6670 0.2531 0.018 Uiso 1 1 calc R U . A 1
C9 C 0.3832(4) 0.6182(2) 0.42948(18) 0.0130(4) Uani 1 1 d . . . A 1
H9A H 0.5501 0.6564 0.4568 0.016 Uiso 1 1 calc R U . A 1
H9B H 0.2531 0.6760 0.4516 0.016 Uiso 1 1 calc R U . A 1
O10 O 0.3537(3) 0.67065(17) 0.72590(13) 0.0162(3) Uani 1 1 d . . . A 1
C11 C 0.5729(4) 0.6365(2) 0.76236(17) 0.0108(4) Uani 1 1 d . . . A 1
O12 O 0.7611(3) 0.68782(17) 0.72901(13) 0.0167(4) Uani 1 1 d . . . A 1
C13 C 0.6236(4) 0.5313(2) 0.85448(18) 0.0115(4) Uani 1 1 d . . . A 1
C14 C 0.8380(4) 0.5396(2) 0.9394(2) 0.0173(5) Uani 1 1 d . . . A 1
H14 H 0.9523 0.6086 0.9362 0.021 Uiso 1 1 calc R U . A 1
C15 C 0.8871(4) 0.4481(3) 1.02881(19) 0.0223(5) Uani 1 1 d . . . A 1
H15 H 1.0334 0.4551 1.0866 0.027 Uiso 1 1 calc R U . A 1
C16 C 0.7230(5) 0.3474(3) 1.0332(2) 0.0225(5) Uani 1 1 d . . . A 1
H16 H 0.7554 0.2857 1.0950 0.027 Uiso 1 1 calc R U . A 1
C17 C 0.5109(5) 0.3353(3) 0.9482(2) 0.0203(5) Uani 1 1 d . . . A 1
H17 H 0.4001 0.2646 0.9509 0.024 Uiso 1 1 calc R U . A 1
C18 C 0.4605(4) 0.4273(2) 0.85878(19) 0.0158(4) Uani 1 1 d . . . A 1
H18 H 0.3151 0.4192 0.8006 0.019 Uiso 0.067(5) 1 calc R U P B 1
O19 O 0.2623(3) 0.41823(18) 0.76747(15) 0.0216(5) Uani 0.933(5) 1 d . . P B 2
C20 C 0.0945(5) 0.3123(3) 0.7664(2) 0.0216(6) Uani 0.933(5) 1 d . . P B 2
H20A H 0.1851 0.2312 0.7606 0.032 Uiso 0.933(5) 1 calc R U P B 2
H20B H -0.0402 0.3203 0.6986 0.032 Uiso 0.933(5) 1 calc R U P B 2
H20C H 0.0232 0.3125 0.8394 0.032 Uiso 0.933(5) 1 calc R U P B 2

loop_
_atom_site_aniso_label
_atom_site_aniso_U_11
_atom_site_aniso_U_22
_atom_site_aniso_U_33
_atom_site_aniso_U_23
_atom_site_aniso_U_13
_atom_site_aniso_U_12
Li1 0.0120(16) 0.017(2) 0.0158(17) -0.0022(16) 0.0035(13) -0.0012(16)
O2 0.0113(7) 0.0132(8) 0.0167(8) -0.0022(7) 0.0034(6) 0.0011(6)
C3 0.0094(8) 0.0127(11) 0.0097(9) 0.0021(8) 0.0020(7) 0.0015(8)
O4 0.0139(8) 0.0112(8) 0.0170(7) -0.0029(6) 0.0046(6) -0.0031(6)
C5 0.0118(9) 0.0109(11) 0.0095(9) -0.0031(8) 0.0031(7) 0.0004(8)
N6 0.0079(7) 0.0094(9) 0.0127(8) -0.0005(7) 0.0027(6) -0.0005(7)
C7 0.0168(10) 0.0145(11) 0.0119(10) 0.0005(9) 0.0037(7) 0.0005(9)
C8 0.0152(10) 0.0143(12) 0.0161(10) 0.0025(9) 0.0039(8) 0.0027(9)
C9 0.0138(10) 0.0103(11) 0.0150(10) -0.0019(9) 0.0032(8) -0.0013(8)
O10 0.0116(7) 0.0171(8) 0.0190(8) 0.0013(7) -0.0004(6) 0.0009(7)
C11 0.0143(10) 0.0098(11) 0.0084(9) -0.0031(8) 0.0024(7) -0.0001(8)
O12 0.0158(7) 0.0150(8) 0.0214(8) 0.0054(7) 0.0093(6) 0.0021(7)
C13 0.0133(10) 0.0117(11) 0.0100(9) -0.0010(9) 0.0037(7) 0.0024(9)
C14 0.0173(11) 0.0175(12) 0.0167(11) -0.0010(9) 0.0011(8) 0.0001(10)
C15 0.0226(11) 0.0286(14) 0.0137(10) 0.0007(10) -0.0032(8) 0.0073(11)
C16 0.0335(13) 0.0226(14) 0.0138(10) 0.0062(10) 0.0111(9) 0.0120(11)
C17 0.0265(13) 0.0156(12) 0.0216(11) 0.0034(10) 0.0117(9) -0.0003(10)
C18 0.0167(10) 0.0151(11) 0.0165(10) 0.0007(9) 0.0053(8) -0.0010(9)
O19 0.0218(9) 0.0215(11) 0.0199(9) 0.0039(8) -0.0011(7) -0.0131(8)
C20 0.0219(13) 0.0179(14) 0.0263(14) -0.0030(11) 0.0076(10) -0.0095(11)

loop_
_atom_type_symbol
_atom_type_description
_atom_type_scat_dispersion_real
_atom_type_scat_dispersion_imag
_atom_type_scat_source
C C 0.0033 0.0016 'International Tables Vol C Tables 4.2.6.8 and 6.1.1.4'
H H 0.0000 0.0000 'International Tables Vol C Tables 4.2.6.8 and 6.1.1.4'
Li Li -0.0003 0.0001 'International Tables Vol C Tables 4.2.6.8 and 6.1.1.4'
N N 0.0061 0.0033 'International Tables Vol C Tables 4.2.6.8 and 6.1.1.4'
O O 0.0106 0.0060 'International Tables Vol C Tables 4.2.6.8 and 6.1.1.4'

loop_
_geom_angle_atom_site_label_1
_geom_angle_atom_site_label_2
_geom_angle_atom_site_label_3
_geom_angle
_geom_angle_site_symmetry_1
_geom_angle_site_symmetry_3
O10 Li1 O12 118.6(2) . 1_455
O10 Li1 O2 114.5(2) . .
O12 Li1 O2 112.30(19) 1_455 .
O10 Li1 O4 103.65(18) . 2_556
O12 Li1 O4 96.23(18) 1_455 2_556
O2 Li1 O4 108.91(18) . 2_556
C3 O2 Li1 136.70(18) . .
O2 C3 O4 124.96(19) . .
O2 C3 C5 116.26(19) . .
O4 C3 C5 118.78(18) . .
C3 O4 Li1 164.52(17) . 2_546
N6 C5 C9 104.03(15) . .
N6 C5 C3 111.11(16) . .
C9 C5 C3 112.92(17) . .
N6 C5 H5 109.5 . .
C9 C5 H5 109.5 . .
C3 C5 H5 109.5 . .
C5 N6 C7 108.25(15) . .
C5 N6 H6A 110.0 . .
C7 N6 H6A 110.0 . .
C5 N6 H6B 110.0 . .
C7 N6 H6B 110.0 . .
H6A N6 H6B 108.4 . .
N6 C7 C8 104.08(16) . .
N6 C7 H7A 110.9 . .
C8 C7 H7A 110.9 . .
N6 C7 H7B 110.9 . .
C8 C7 H7B 110.9 . .
H7A C7 H7B 109.0 . .
C7 C8 C9 102.63(17) . .
C7 C8 H8A 111.2 . .
C9 C8 H8A 111.2 . .
C7 C8 H8B 111.2 . .
C9 C8 H8B 111.2 . .
H8A C8 H8B 109.2 . .
C5 C9 C8 102.17(18) . .
C5 C9 H9A 111.3 . .
C8 C9 H9A 111.3 . .
C5 C9 H9B 111.3 . .
C8 C9 H9B 111.3 . .
H9A C9 H9B 109.2 . .
C11 O10 Li1 158.9(2) . .
O10 C11 O12 123.5(2) . .
O10 C11 C13 119.57(18) . .
O12 C11 C13 116.91(18) . .
C11 O12 Li1 145.5(2) . 1_655
C14 C13 C18 118.8(2) . .
C14 C13 C11 118.8(2) . .
C18 C13 C11 122.41(18) . .
C15 C14 C13 120.8(2) . .
C15 C14 H14 119.6 . .
C13 C14 H14 119.6 . .
C16 C15 C14 119.8(2) . .
C16 C15 H15 120.1 . .
C14 C15 H15 120.1 . .
C15 C16 C17 120.6(2) . .
C15 C16 H16 119.7 . .
C17 C16 H16 119.7 . .
C16 C17 C18 119.8(2) . .
C16 C17 H17 120.1 . .
C18 C17 H17 120.1 . .
C17 C18 C13 120.2(2) . .
C17 C18 H18 119.9 . .
C13 C18 H18 119.9 . .
O19 C20 H20A 109.5 . .
O19 C20 H20B 109.5 . .
H20A C20 H20B 109.5 . .
O19 C20 H20C 109.5 . .
H20A C20 H20C 109.5 . .
H20B C20 H20C 109.5 . .

loop_
_geom_bond_atom_site_label_1
_geom_bond_atom_site_label_2
_geom_bond_distance
_geom_bond_site_symmetry_2
Li1 O10 1.862(4) .
Li1 O12 1.885(4) 1_455
Li1 O2 1.950(4) .
Li1 O4 2.037(4) 2_556
O2 C3 1.250(3) .
C3 O4 1.256(3) .
C3 C5 1.545(3) .
O4 Li1 2.037(4) 2_546
C5 N6 1.511(2) .
C5 C9 1.526(3) .
C5 H5 1.0000 .
N6 C7 1.513(3) .
N6 H6A 0.9100 .
N6 H6B 0.9100 .
C7 C8 1.517(3) .
C7 H7A 0.9900 .
C7 H7B 0.9900 .
C8 C9 1.533(3) .
C8 H8A 0.9900 .
C8 H8B 0.9900 .
C9 H9A 0.9900 .
C9 H9B 0.9900 .
O10 C11 1.244(3) .
C11 O12 1.265(3) .
C11 C13 1.512(3) .
O12 Li1 1.885(4) 1_655
C13 C14 1.392(3) .
C13 C18 1.399(3) .
C14 C15 1.391(3) .
C14 H14 0.9500 .
C15 C16 1.376(4) .
C15 H15 0.9500 .
C16 C17 1.387(4) .
C16 H16 0.9500 .
C17 C18 1.395(3) .
C17 H17 0.9500 .
C18 H18 0.9500 .
O19 C20 1.423(3) .
C20 H20A 0.9800 .
C20 H20B 0.9800 .
C20 H20C 0.9800 .
